data_2016703
loop_
_publ_author_name
'Zhao, Wen-Na'
'Han, Lei'
'Luo, Cheng-Cai'

_publ_section_title
;
 A novel tetranuclear copper(I) sulfanide complex with
 bis(diphenylphosphino)amine
;
_journal_coeditor_code EM3015
_journal_issue 8
_journal_name_full 'Acta Crystallographica Section C'
_journal_page_first m280
_journal_page_last m282
_journal_paper_doi 10.1107/S0108270108018404
_journal_volume 64
_journal_year 2008
_chemical_formula_iupac '[Cu4 (S H)4 (C24 H21 N P2)2] , 2C H4 O'
_chemical_formula_moiety 'C48 H46 Cu4 N2 P4 S4 , 2C H4 O'
_chemical_formula_sum 'C50 H54 Cu4 N2 O2 P4 S4'
_chemical_formula_weight 1221.23
_chemical_name_systematic
;
cyclo-bis[\m~2~-bis(diphenylphosphino)amine]di-\m~3~-sulfanido-di-\m~2~-
sulfanido-tetracopper(I) methanol disolvate
;
_space_group_IT_number 61
_symmetry_cell_setting orthorhombic
_symmetry_space_group_name_Hall '-P 2ac 2ab'
_symmetry_space_group_name_H-M 'P b c a'
_atom_sites_solution_hydrogens geom
_atom_sites_solution_primary direct
_atom_sites_solution_secondary difmap
_audit_creation_method SHELXL97
_cell_angle_alpha 90.00
_cell_angle_beta 90.00
_cell_angle_gamma 90.00
_cell_formula_units_Z 4
_cell_length_a 17.0144(8)
_cell_length_b 18.2738(9)
_cell_length_c 17.1713(9)
_cell_measurement_reflns_used 3911
_cell_measurement_temperature 298(2)
_cell_measurement_theta_max 25.07
_cell_measurement_theta_min 2.02
_cell_volume 5338.9(5)
_computing_cell_refinement 'SMART (Siemens, 1994)'
_computing_data_collection 'SMART (Siemens, 1994)'
_computing_data_reduction 'SMART (Siemens, 1994)'
_computing_molecular_graphics 'SHELXTL (Sheldrick, 2008)'
_computing_publication_material 'SHELXL97 (Sheldrick, 2008)'
_computing_structure_refinement 'SHELXL97 (Sheldrick, 2008)'
_computing_structure_solution 'SHELXS97 (Sheldrick, 2008)'
_diffrn_ambient_temperature 298(2)
_diffrn_measured_fraction_theta_full 0.997
_diffrn_measured_fraction_theta_max 0.997
_diffrn_measurement_device_type 'Siemens SMART CCD'
_diffrn_measurement_method \w
_diffrn_radiation_monochromator graphite
_diffrn_radiation_source 'fine-focus sealed tube'
_diffrn_radiation_type MoK\a
_diffrn_radiation_wavelength 0.71073
_diffrn_reflns_av_R_equivalents 0.0713
_diffrn_reflns_av_sigmaI/netI 0.0629
_diffrn_reflns_limit_h_max 13
_diffrn_reflns_limit_h_min -20
_diffrn_reflns_limit_k_max 11
_diffrn_reflns_limit_k_min -21
_diffrn_reflns_limit_l_max 18
_diffrn_reflns_limit_l_min -20
_diffrn_reflns_number 15623
_diffrn_reflns_theta_full 25.07
_diffrn_reflns_theta_max 25.07
_diffrn_reflns_theta_min 2.02
_diffrn_standards_decay_% 0
_diffrn_standards_interval_count 0
_diffrn_standards_interval_time 0
_diffrn_standards_number 0
_exptl_absorpt_coefficient_mu 1.888
_exptl_absorpt_correction_T_max 0.636
_exptl_absorpt_correction_T_min 0.586
_exptl_absorpt_correction_type empirical
_exptl_absorpt_process_details '(SADABS; Sheldrick, 2001)'
_exptl_crystal_colour yellow
_exptl_crystal_density_diffrn 1.519
_exptl_crystal_density_method 'not measured'
_exptl_crystal_description block
_exptl_crystal_F_000 2496
_exptl_crystal_size_max 0.30
_exptl_crystal_size_mid 0.24
_exptl_crystal_size_min 0.24
_refine_diff_density_max 0.764
_refine_diff_density_min -0.991
_refine_ls_extinction_method none
_refine_ls_goodness_of_fit_ref 1.209
_refine_ls_hydrogen_treatment constr
_refine_ls_matrix_type full
_refine_ls_number_parameters 300
_refine_ls_number_reflns 4726
_refine_ls_number_restraints 0
_refine_ls_restrained_S_all 1.209
_refine_ls_R_factor_all 0.1480
_refine_ls_R_factor_gt 0.0864
_refine_ls_shift/su_max 0.000
_refine_ls_shift/su_mean 0.000
_refine_ls_structure_factor_coef Fsqd
_refine_ls_weighting_details 'calc w = 1/[\s^2^(Fo^2^)+(0.0261P)^2^+28.2604P] where P=(Fo^2^+2Fc^2^)/3'
_refine_ls_weighting_scheme calc
_refine_ls_wR_factor_gt 0.1495
_refine_ls_wR_factor_ref 0.1742
_reflns_number_gt 2983
_reflns_number_total 4726
_reflns_threshold_expression I>2\s(I)
_cod_data_source_file em3015.cif
_cod_data_source_block I
_cod_depositor_comments
;
The following automatic conversions were performed:
'_geom_bond_publ_flag' value 'N' changed to 'n' according to
'/home/saulius/struct/CIF-dictionaries/cif_core.dic' dictionary named
'cif_core.dic' version 2.4.1 from 2010-06-29 (9
times).

'_geom_angle_publ_flag' value 'N' changed to 'n' according to
'/home/saulius/struct/CIF-dictionaries/cif_core.dic' dictionary named
'cif_core.dic' version 2.4.1 from 2010-06-29 (15 times).

Automatic conversion script
Id: cif_fix_enum 1527 2010-12-29 10:47:43Z saulius 

The following automatic conversions were performed:

'_geom_bond_publ_flag' value 'N' changed to 'n' according to
/home/saulius/struct/CIF-dictionaries/cif_core.dic dictionary named
'cif_core.dic' version 2.4.1 from 2010-06-29 (9
times).

'_geom_angle_publ_flag' value 'N' changed to 'n' according
to /home/saulius/struct/CIF-dictionaries/cif_core.dic dictionary
named 'cif_core.dic' version 2.4.1 from 2010-06-29 (15 times).

Automatic conversion script
Id: cif_fix_values 1715 2011-07-08 13:25:40Z adriana 
;
_cod_database_code 2016703
_cod_database_fobs_code 2016703

loop_
_symmetry_equiv_pos_as_xyz
'x, y, z'
'-x+1/2, -y, z+1/2'
'x+1/2, -y+1/2, -z'
'-x, y+1/2, -z+1/2'
'-x, -y, -z'
'x-1/2, y, -z-1/2'
'-x-1/2, y-1/2, z'
'x, -y-1/2, z-1/2'

loop_
_atom_site_type_symbol
_atom_site_label
_atom_site_fract_x
_atom_site_fract_y
_atom_site_fract_z
_atom_site_U_iso_or_equiv
_atom_site_adp_type
_atom_site_calc_flag
_atom_site_refinement_flags
_atom_site_occupancy
Cu Cu1 0.49263(6) 0.39757(7) 0.48675(8) 0.0788(4) Uani d . 1
Cu Cu2 0.62310(7) 0.49213(6) 0.51180(8) 0.0748(4) Uani d . 1
S S1 0.51610(12) 0.47084(11) 0.59688(12) 0.0492(5) Uani d . 1
S S2 0.62503(12) 0.38210(11) 0.44708(14) 0.0546(6) Uani d . 1
P P1 0.40520(12) 0.31447(12) 0.45799(13) 0.0509(6) Uani d . 1
P P2 0.28274(12) 0.42741(11) 0.48215(13) 0.0493(5) Uani d . 1
O O1 0.1912(5) 0.2333(4) 0.4333(5) 0.102(3) Uani d . 1
H H1 0.1759 0.2089 0.4704 0.154 Uiso calc R 1
N N1 0.3114(3) 0.3424(3) 0.4609(4) 0.0557(18) Uani d . 1
H H1A 0.2755 0.3107 0.4506 0.067 Uiso calc R 1
C C1 0.1637(8) 0.2039(8) 0.3665(8) 0.150(6) Uani d . 1
H H1B 0.1078 0.2108 0.3638 0.225 Uiso calc R 1
H H1C 0.1754 0.1525 0.3654 0.225 Uiso calc R 1
H H1D 0.1882 0.2275 0.3229 0.225 Uiso calc R 1
C C11 0.4190(5) 0.2752(4) 0.3617(5) 0.052(2) Uani d . 1
C C12 0.4734(6) 0.3038(6) 0.3121(6) 0.074(3) Uani d . 1
H H12A 0.5014 0.3450 0.3276 0.089 Uiso calc R 1
C C13 0.4886(8) 0.2743(7) 0.2404(7) 0.095(4) Uani d . 1
H H13A 0.5271 0.2944 0.2084 0.114 Uiso calc R 1
C C14 0.4467(8) 0.2157(7) 0.2169(6) 0.094(4) Uani d . 1
H H14A 0.4562 0.1956 0.1681 0.113 Uiso calc R 1
C C15 0.3916(8) 0.1859(6) 0.2631(6) 0.095(4) Uani d . 1
H H15A 0.3629 0.1457 0.2459 0.114 Uiso calc R 1
C C16 0.3773(6) 0.2153(5) 0.3368(6) 0.078(3) Uani d . 1
H H16A 0.3396 0.1943 0.3690 0.094 Uiso calc R 1
C C21 0.4054(4) 0.2323(4) 0.5183(5) 0.051(2) Uani d . 1
C C22 0.4731(6) 0.1904(6) 0.5186(6) 0.076(3) Uani d . 1
H H22A 0.5164 0.2055 0.4897 0.091 Uiso calc R 1
C C23 0.4773(7) 0.1267(7) 0.5610(7) 0.094(4) Uani d . 1
H H23A 0.5232 0.0991 0.5609 0.113 Uiso calc R 1
C C24 0.4140(8) 0.1044(6) 0.6030(7) 0.095(4) Uani d . 1
H H24A 0.4166 0.0611 0.6314 0.114 Uiso calc R 1
C C25 0.3470(7) 0.1447(6) 0.6040(6) 0.083(3) Uani d . 1
H H25A 0.3040 0.1292 0.6331 0.100 Uiso calc R 1
C C26 0.3428(5) 0.2088(5) 0.5615(6) 0.072(3) Uani d . 1
H H26A 0.2968 0.2363 0.5623 0.087 Uiso calc R 1
C C31 0.2102(5) 0.4458(4) 0.4070(5) 0.052(2) Uani d . 1
C C32 0.2072(5) 0.4078(5) 0.3375(5) 0.065(2) Uani d . 1
H H32A 0.2427 0.3701 0.3284 0.078 Uiso calc R 1
C C33 0.1516(7) 0.4252(7) 0.2806(6) 0.087(3) Uani d . 1
H H33A 0.1500 0.3993 0.2340 0.104 Uiso calc R 1
C C34 0.0994(7) 0.4809(7) 0.2941(7) 0.094(4) Uani d . 1
H H34A 0.0622 0.4930 0.2565 0.113 Uiso calc R 1
C C35 0.1020(7) 0.5187(6) 0.3625(7) 0.089(3) Uani d . 1
H H35A 0.0659 0.5560 0.3716 0.107 Uiso calc R 1
C C36 0.1571(6) 0.5026(5) 0.4180(6) 0.075(3) Uani d . 1
H H36A 0.1590 0.5299 0.4637 0.090 Uiso calc R 1
C C41 0.2233(4) 0.4189(4) 0.5699(4) 0.047(2) Uani d . 1
C C42 0.2427(6) 0.4568(5) 0.6357(5) 0.066(2) Uani d . 1
H H42A 0.2870 0.4867 0.6355 0.079 Uiso calc R 1
C C43 0.1975(6) 0.4514(6) 0.7027(5) 0.081(3) Uani d . 1
H H43A 0.2116 0.4778 0.7468 0.097 Uiso calc R 1
C C44 0.1328(6) 0.4079(6) 0.7044(6) 0.075(3) Uani d . 1
H H44A 0.1021 0.4048 0.7491 0.090 Uiso calc R 1
C C45 0.1133(5) 0.3686(6) 0.6388(6) 0.083(3) Uani d . 1
H H45A 0.0696 0.3380 0.6394 0.099 Uiso calc R 1
C C46 0.1577(5) 0.3742(6) 0.5726(5) 0.075(3) Uani d . 1
H H46A 0.1436 0.3476 0.5286 0.090 Uiso calc R 1

loop_
_atom_site_aniso_label
_atom_site_aniso_U_11
_atom_site_aniso_U_22
_atom_site_aniso_U_33
_atom_site_aniso_U_12
_atom_site_aniso_U_13
_atom_site_aniso_U_23
Cu1 0.0480(6) 0.0842(8) 0.1042(10) -0.0197(6) 0.0062(6) -0.0318(7)
Cu2 0.0712(8) 0.0587(7) 0.0944(9) -0.0267(6) 0.0163(7) -0.0161(7)
S1 0.0575(12) 0.0496(11) 0.0406(11) -0.0008(10) 0.0026(10) 0.0001(10)
S2 0.0420(11) 0.0496(12) 0.0723(15) 0.0022(9) 0.0057(11) -0.0125(11)
P1 0.0416(11) 0.0535(13) 0.0577(14) -0.0043(10) 0.0016(10) -0.0092(11)
P2 0.0490(12) 0.0434(11) 0.0556(13) -0.0068(10) 0.0065(11) -0.0063(11)
O1 0.112(6) 0.098(6) 0.097(6) -0.055(5) -0.015(5) 0.000(5)
N1 0.034(3) 0.051(4) 0.082(5) -0.012(3) -0.003(3) -0.011(4)
C1 0.149(13) 0.184(15) 0.118(11) -0.069(12) -0.056(10) 0.010(11)
C11 0.055(5) 0.055(5) 0.048(5) 0.000(4) -0.001(4) 0.005(4)
C12 0.079(7) 0.084(7) 0.060(6) 0.002(6) 0.008(5) 0.003(6)
C13 0.123(10) 0.104(9) 0.060(7) -0.002(8) 0.008(7) 0.003(7)
C14 0.147(12) 0.094(9) 0.041(6) 0.039(9) -0.004(7) 0.001(6)
C15 0.155(12) 0.067(7) 0.061(7) -0.011(7) -0.011(8) -0.004(6)
C16 0.096(8) 0.073(7) 0.064(7) -0.018(6) -0.004(6) -0.003(6)
C21 0.043(4) 0.063(5) 0.045(5) -0.007(4) -0.010(4) -0.013(4)
C22 0.066(6) 0.092(7) 0.068(7) 0.010(6) 0.014(5) 0.013(6)
C23 0.098(9) 0.096(9) 0.088(8) 0.033(7) 0.000(7) 0.013(7)
C24 0.097(9) 0.081(8) 0.106(10) -0.007(7) -0.025(8) 0.023(7)
C25 0.074(7) 0.092(8) 0.083(8) -0.017(6) -0.006(6) 0.017(7)
C26 0.052(5) 0.087(7) 0.079(7) -0.005(5) -0.010(5) 0.012(6)
C31 0.057(5) 0.049(5) 0.052(5) -0.006(4) 0.008(4) 0.008(4)
C32 0.074(6) 0.070(6) 0.050(6) -0.009(5) 0.007(5) 0.005(5)
C33 0.113(9) 0.096(8) 0.050(6) -0.037(8) -0.013(6) 0.014(6)
C34 0.089(8) 0.107(10) 0.087(9) -0.022(7) -0.024(7) 0.056(8)
C35 0.093(8) 0.078(7) 0.097(9) 0.010(6) -0.017(7) 0.028(7)
C36 0.085(7) 0.065(6) 0.074(7) 0.001(6) 0.000(6) 0.005(5)
C41 0.048(5) 0.047(5) 0.046(5) -0.007(4) 0.001(4) 0.007(4)
C42 0.071(6) 0.069(6) 0.056(6) -0.012(5) -0.002(5) -0.003(5)
C43 0.103(8) 0.093(8) 0.047(6) -0.015(7) -0.002(6) -0.005(6)
C44 0.075(7) 0.100(8) 0.050(6) -0.003(6) 0.014(5) 0.012(6)
C45 0.060(6) 0.119(9) 0.069(7) -0.040(6) 0.012(5) -0.003(7)
C46 0.069(6) 0.098(7) 0.057(6) -0.025(6) 0.010(5) -0.013(5)

loop_
_atom_type_symbol
_atom_type_description
_atom_type_scat_dispersion_real
_atom_type_scat_dispersion_imag
_atom_type_scat_source
C C 0.0033 0.0016 'International Tables Vol C Tables 4.2.6.8 and 6.1.1.4'
Cu Cu 0.3201 1.2651 'International Tables Vol C Tables 4.2.6.8 and 6.1.1.4'
N N 0.0061 0.0033 'International Tables Vol C Tables 4.2.6.8 and 6.1.1.4'
O O 0.0106 0.0060 'International Tables Vol C Tables 4.2.6.8 and 6.1.1.4'
P P 0.1023 0.0942 'International Tables Vol C Tables 4.2.6.8 and 6.1.1.4'
S S 0.1246 0.1234 'International Tables Vol C Tables 4.2.6.8 and 6.1.1.4'
H H 0.0000 0.0000 'International Tables Vol C Tables 4.2.6.8 and 6.1.1.4'

loop_
_geom_angle_atom_site_label_1
_geom_angle_atom_site_label_2
_geom_angle_atom_site_label_3
_geom_angle_site_symmetry_1
_geom_angle_site_symmetry_3
_geom_angle
_geom_angle_publ_flag
P1 Cu1 S1 . . 133.94(10) y
P1 Cu1 S2 . . 119.99(9) y
S1 Cu1 S2 . . 97.92(8) y
P1 Cu1 S1 . 5_666 116.40(9) y
S1 Cu1 S1 . 5_666 86.14(8) y
S2 Cu1 S1 . 5_666 90.32(8) y
P1 Cu1 Cu2 . 5_666 91.34(7) n
S1 Cu1 Cu2 . 5_666 72.80(7) n
S2 Cu1 Cu2 . 5_666 138.77(8) n
S1 Cu1 Cu2 5_666 5_666 49.78(5) n
P1 Cu1 Cu2 . . 171.27(8) n
S1 Cu1 Cu2 . . 53.14(6) n
S2 Cu1 Cu2 . . 51.29(6) n
S1 Cu1 Cu2 5_666 . 66.31(6) n
Cu2 Cu1 Cu2 5_666 . 96.28(5) y
P2 Cu2 S2 5_666 . 127.12(9) y
P2 Cu2 S1 5_666 . 130.38(9) y
S2 Cu2 S1 . . 99.54(8) y
P2 Cu2 Cu1 5_666 5_666 91.76(7) n
S2 Cu2 Cu1 . 5_666 129.81(8) n
S1 Cu2 Cu1 . 5_666 64.82(6) n
P2 Cu2 Cu1 5_666 . 172.45(9) n
S2 Cu2 Cu1 . . 53.60(6) n
S1 Cu2 Cu1 . . 52.66(6) n
Cu1 Cu2 Cu1 5_666 . 83.72(5) n
Cu1 S1 Cu2 . . 74.20(7) y
Cu1 S1 Cu1 . 5_666 93.86(8) y
Cu2 S1 Cu1 . 5_666 65.40(6) y
Cu2 S2 Cu1 . . 75.11(7) y
N1 P1 C11 . . 105.7(4) ?
N1 P1 C21 . . 103.6(4) ?
C11 P1 C21 . . 101.0(4) ?
N1 P1 Cu1 . . 115.5(2) ?
C11 P1 Cu1 . . 113.1(3) ?
C21 P1 Cu1 . . 116.3(3) ?
N1 P2 C31 . . 102.5(4) ?
N1 P2 C41 . . 105.3(4) ?
C31 P2 C41 . . 103.1(4) ?
N1 P2 Cu2 . 5_666 115.1(2) ?
C31 P2 Cu2 . 5_666 114.1(3) ?
C41 P2 Cu2 . 5_666 115.3(3) ?
C1 O1 H1 . . 109.5 ?
P2 N1 P1 . . 124.7(4) ?
P2 N1 H1A . . 117.7 ?
P1 N1 H1A . . 117.7 ?
O1 C1 H1B . . 109.5 ?
O1 C1 H1C . . 109.5 ?
H1B C1 H1C . . 109.5 ?
O1 C1 H1D . . 109.5 ?
H1B C1 H1D . . 109.5 ?
H1C C1 H1D . . 109.5 ?
C12 C11 C16 . . 117.6(9) ?
C12 C11 P1 . . 120.4(7) ?
C16 C11 P1 . . 122.1(7) ?
C11 C12 C13 . . 122.7(10) ?
C11 C12 H12A . . 118.6 ?
C13 C12 H12A . . 118.6 ?
C14 C13 C12 . . 118.8(12) ?
C14 C13 H13A . . 120.6 ?
C12 C13 H13A . . 120.6 ?
C15 C14 C13 . . 121.1(11) ?
C15 C14 H14A . . 119.5 ?
C13 C14 H14A . . 119.5 ?
C14 C15 C16 . . 120.0(11) ?
C14 C15 H15A . . 120.0 ?
C16 C15 H15A . . 120.0 ?
C11 C16 C15 . . 119.9(10) ?
C11 C16 H16A . . 120.1 ?
C15 C16 H16A . . 120.1 ?
C26 C21 C22 . . 118.2(8) ?
C26 C21 P1 . . 124.5(7) ?
C22 C21 P1 . . 117.3(7) ?
C23 C22 C21 . . 120.8(10) ?
C23 C22 H22A . . 119.6 ?
C21 C22 H22A . . 119.6 ?
C24 C23 C22 . . 119.7(11) ?
C24 C23 H23A . . 120.1 ?
C22 C23 H23A . . 120.1 ?
C25 C24 C23 . . 120.5(11) ?
C25 C24 H24A . . 119.7 ?
C23 C24 H24A . . 119.7 ?
C24 C25 C26 . . 119.8(11) ?
C24 C25 H25A . . 120.1 ?
C26 C25 H25A . . 120.1 ?
C21 C26 C25 . . 120.9(9) ?
C21 C26 H26A . . 119.5 ?
C25 C26 H26A . . 119.5 ?
C32 C31 C36 . . 118.0(9) ?
C32 C31 P2 . . 123.1(7) ?
C36 C31 P2 . . 118.9(7) ?
C31 C32 C33 . . 121.0(10) ?
C31 C32 H32A . . 119.5 ?
C33 C32 H32A . . 119.5 ?
C34 C33 C32 . . 119.2(11) ?
C34 C33 H33A . . 120.4 ?
C32 C33 H33A . . 120.4 ?
C35 C34 C33 . . 120.1(11) ?
C35 C34 H34A . . 119.9 ?
C33 C34 H34A . . 119.9 ?
C34 C35 C36 . . 120.8(11) ?
C34 C35 H35A . . 119.6 ?
C36 C35 H35A . . 119.6 ?
C35 C36 C31 . . 120.8(10) ?
C35 C36 H36A . . 119.6 ?
C31 C36 H36A . . 119.6 ?
C42 C41 C46 . . 117.9(8) ?
C42 C41 P2 . . 120.4(6) ?
C46 C41 P2 . . 121.7(6) ?
C41 C42 C43 . . 121.0(9) ?
C41 C42 H42A . . 119.5 ?
C43 C42 H42A . . 119.5 ?
C44 C43 C42 . . 120.6(9) ?
C44 C43 H43A . . 119.7 ?
C42 C43 H43A . . 119.7 ?
C43 C44 C45 . . 118.8(9) ?
C43 C44 H44A . . 120.6 ?
C45 C44 H44A . . 120.6 ?
C46 C45 C44 . . 120.6(9) ?
C46 C45 H45A . . 119.7 ?
C44 C45 H45A . . 119.7 ?
C45 C46 C41 . . 121.0(9) ?
C45 C46 H46A . . 119.5 ?
C41 C46 H46A . . 119.5 ?

loop_
_geom_bond_atom_site_label_1
_geom_bond_atom_site_label_2
_geom_bond_site_symmetry_2
_geom_bond_distance
_geom_bond_publ_flag
Cu1 P1 . 2.182(2) n
Cu1 S1 . 2.351(2) n
Cu1 S2 . 2.370(2) n
Cu1 S1 5_666 2.805(2) n
Cu1 Cu2 5_666 2.8179(18) n
Cu1 Cu2 . 2.8456(15) n
Cu2 P2 5_666 2.177(2) n
Cu2 S2 . 2.298(2) n
Cu2 S1 . 2.366(2) n
P1 N1 . 1.675(6) ?
P1 C11 . 1.818(8) ?
P1 C21 . 1.825(9) ?
P2 N1 . 1.669(7) ?
P2 C31 . 1.818(9) ?
P2 C41 . 1.821(8) ?
O1 C1 . 1.353(13) ?
O1 H1 . 0.8200 ?
N1 H1A . 0.8600 ?
C1 H1B . 0.9600 ?
C1 H1C . 0.9600 ?
C1 H1D . 0.9600 ?
C11 C12 . 1.362(12) ?
C11 C16 . 1.373(11) ?
C12 C13 . 1.368(14) ?
C12 H12A . 0.9300 ?
C13 C14 . 1.347(15) ?
C13 H13A . 0.9300 ?
C14 C15 . 1.343(15) ?
C14 H14A . 0.9300 ?
C15 C16 . 1.397(14) ?
C15 H15A . 0.9300 ?
C16 H16A . 0.9300 ?
C21 C26 . 1.367(11) ?
C21 C22 . 1.385(12) ?
C22 C23 . 1.376(13) ?
C22 H22A . 0.9300 ?
C23 C24 . 1.360(15) ?
C23 H23A . 0.9300 ?
C24 C25 . 1.357(14) ?
C24 H24A . 0.9300 ?
C25 C26 . 1.380(13) ?
C25 H25A . 0.9300 ?
C26 H26A . 0.9300 ?
C31 C32 . 1.382(11) ?
C31 C36 . 1.389(12) ?
C32 C33 . 1.397(13) ?
C32 H32A . 0.9300 ?
C33 C34 . 1.371(15) ?
C33 H33A . 0.9300 ?
C34 C35 . 1.366(15) ?
C34 H34A . 0.9300 ?
C35 C36 . 1.367(13) ?
C35 H35A . 0.9300 ?
C36 H36A . 0.9300 ?
C41 C42 . 1.364(11) ?
C41 C46 . 1.385(11) ?
C42 C43 . 1.389(12) ?
C42 H42A . 0.9300 ?
C43 C44 . 1.358(13) ?
C43 H43A . 0.9300 ?
C44 C45 . 1.377(13) ?
C44 H44A . 0.9300 ?
C45 C46 . 1.368(12) ?
C45 H45A . 0.9300 ?
C46 H46A . 0.9300 ?

loop_
_geom_hbond_atom_site_label_D
_geom_hbond_atom_site_label_H
_geom_hbond_atom_site_label_A
_geom_hbond_site_symmetry_A
_geom_hbond_distance_DH
_geom_hbond_distance_HA
_geom_hbond_distance_DA
_geom_hbond_angle_DHA
N1 H1A O1 . 0.86 2.04 2.895(9) 176.5
O1 H1 S2 3_456 0.82 2.35 3.152(7) 166.0
